data_8106769
loop_
_publ_author_name
'Yuan, Xian-You'
'Jia, Guo-Kai'
'Zhang, Min'
'Yuan, Lin'

_publ_section_title
;
 Crystal structure of 5-methyl-2-phenyl-1,3-dioxane-5-carboxylic acid,
 C12H14O4
;
_journal_issue 1
_journal_name_full 'Zeitschrift f\"ur Kristallographie - New Crystal Structures'
_journal_page_first 5
_journal_page_last 7
_journal_paper_doi 10.1515/ncrs-2014-9009
_journal_volume 231
_journal_year 2016
_chemical_formula_sum 'C12 H14 O4'
_chemical_formula_weight 222.23
_space_group_IT_number 15
_space_group_name_Hall '-C 2yc'
_space_group_name_H-M_alt 'C 1 2/c 1'
_symmetry_cell_setting monoclinic
_symmetry_space_group_name_H-M 'C 1 2/c 1'
_atom_sites_solution_hydrogens geom
_atom_sites_solution_primary direct
_atom_sites_solution_secondary difmap
_cell_angle_alpha 90.00
_cell_angle_beta 103.368(2)
_cell_angle_gamma 90.00
_cell_formula_units_Z 16
_cell_length_a 32.6674(8)
_cell_length_b 6.0061(2)
_cell_length_c 23.2786(6)
_cell_measurement_reflns_used 9897
_cell_measurement_temperature 298(2)
_cell_measurement_theta_max 27.48
_cell_measurement_theta_min 2.56
_cell_volume 4443.6(2)
_computing_cell_refinement 'Bruker SAINT'
_computing_data_collection 'Bruker APEX2'
_computing_data_reduction 'Bruker SAINT'
_computing_molecular_graphics 'Bruker SHELXTL'
_computing_publication_material 'Bruker SHELXTL'
_computing_structure_refinement 'SHELXL-97 (Sheldrick, 1997)'
_computing_structure_solution 'SHELXS-97 (Sheldrick, 1990)'
_diffrn_ambient_temperature 298(2)
_diffrn_measured_fraction_theta_full 0.990
_diffrn_measured_fraction_theta_max 0.990
_diffrn_measurement_device_type 'Bruker APEX-II CCD'
_diffrn_measurement_method '\f and \w scans'
_diffrn_radiation_monochromator graphite
_diffrn_radiation_source 'fine-focus sealed tube'
_diffrn_radiation_type MoK\a
_diffrn_radiation_wavelength 0.71073
_diffrn_reflns_av_R_equivalents 0.0174
_diffrn_reflns_av_sigmaI/netI 0.0157
_diffrn_reflns_limit_h_max 40
_diffrn_reflns_limit_h_min -42
_diffrn_reflns_limit_k_max 6
_diffrn_reflns_limit_k_min -7
_diffrn_reflns_limit_l_max 28
_diffrn_reflns_limit_l_min -30
_diffrn_reflns_number 17586
_diffrn_reflns_theta_full 27.50
_diffrn_reflns_theta_max 27.50
_diffrn_reflns_theta_min 1.28
_diffrn_standards_decay_% 0
_diffrn_standards_interval_count 0
_diffrn_standards_interval_time 0
_diffrn_standards_number 0
_exptl_absorpt_coefficient_mu 0.100
_exptl_absorpt_correction_T_max 0.9774
_exptl_absorpt_correction_T_min 0.9556
_exptl_absorpt_correction_type multi-scan
_exptl_crystal_colour colorless
_exptl_crystal_density_diffrn 1.329
_exptl_crystal_density_method 'not measured'
_exptl_crystal_description block
_exptl_crystal_F_000 1888
_exptl_crystal_size_max 0.46
_exptl_crystal_size_mid 0.41
_exptl_crystal_size_min 0.23
_refine_diff_density_max 0.403
_refine_diff_density_min -0.361
_refine_diff_density_rms 0.142
_refine_ls_extinction_method none
_refine_ls_goodness_of_fit_ref 1.094
_refine_ls_hydrogen_treatment mixed
_refine_ls_matrix_type full
_refine_ls_number_parameters 297
_refine_ls_number_reflns 5049
_refine_ls_number_restraints 2
_refine_ls_restrained_S_all 1.095
_refine_ls_R_factor_all 0.0623
_refine_ls_R_factor_gt 0.0459
_refine_ls_shift/su_max 0.000
_refine_ls_shift/su_mean 0.000
_refine_ls_structure_factor_coef Fsqd
_refine_ls_weighting_details 'calc w=1/[\s^2^(Fo^2^)+(0.1051P)^2^+1.2579P] where P=(Fo^2^+2Fc^2^)/3'
_refine_ls_weighting_scheme calc
_refine_ls_wR_factor_gt 0.1412
_refine_ls_wR_factor_ref 0.1711
_reflns_number_gt 4119
_reflns_number_total 5049
_reflns_threshold_expression >2sigma(I)
_cod_data_source_file suppl_ncrs-2014-9009_suppl.cif
_cod_data_source_block 1
_cod_depositor_comments
;
The following automatic conversions were performed:

data item '_symmetry_cell_setting' value 'Monoclinic' was changed to
'monoclinic' in accordance with the built-in table derived from the
CIF Core dictionary named 'cif_core.dic' version 2.4.5 last updated
on 2014-11-21.

Automatic conversion script
Id: cif_fix_values 8738 2021-04-28 16:35:53Z antanas 
;
_cod_original_sg_symbol_H-M C2/c
_cod_database_code 8106769

loop_
_symmetry_equiv_pos_as_xyz
'x, y, z'
'-x, y, -z+1/2'
'x+1/2, y+1/2, z'
'-x+1/2, y+1/2, -z+1/2'
'-x, -y, -z'
'x, -y, z-1/2'
'-x+1/2, -y+1/2, -z'
'x+1/2, -y+1/2, z-1/2'

loop_
_atom_site_label
_atom_site_type_symbol
_atom_site_fract_x
_atom_site_fract_y
_atom_site_fract_z
_atom_site_U_iso_or_equiv
_atom_site_adp_type
_atom_site_occupancy
_atom_site_symmetry_multiplicity
_atom_site_calc_flag
_atom_site_refinement_flags
_atom_site_disorder_assembly
_atom_site_disorder_group
O1 O 0.18934(3) 0.39122(17) 0.24551(4) 0.0387(3) Uani 1 1 d . . .
O2 O 0.27339(3) 0.3853(2) 0.34901(5) 0.0487(3) Uani 1 1 d D . .
H2 H 0.2916(6) 0.473(3) 0.3740(8) 0.073 Uiso 1 1 d D . .
O3 O 0.23661(3) 0.3879(2) 0.41775(5) 0.0499(3) Uani 1 1 d . . .
O4 O 0.14921(3) 0.38665(17) 0.31569(4) 0.0387(3) Uani 1 1 d . . .
O5 O 0.38551(3) 0.61187(17) 0.58090(4) 0.0402(3) Uani 1 1 d . . .
O6 O 0.29423(4) 0.6389(2) 0.48855(5) 0.0519(3) Uani 1 1 d D . .
H16 H 0.2744(6) 0.559(4) 0.4621(8) 0.078 Uiso 1 1 d D . .
O7 O 0.32670(3) 0.6565(2) 0.41481(5) 0.0510(3) Uani 1 1 d . . .
O8 O 0.41766(3) 0.64225(17) 0.50202(4) 0.0402(3) Uani 1 1 d . . .
C1 C 0.07647(6) 0.9375(3) 0.16692(9) 0.0682(6) Uani 1 1 d . . .
H1 H 0.0603 1.0532 0.1470 0.082 Uiso 1 1 calc R . .
C2 C 0.10546(6) 0.8336(4) 0.14244(9) 0.0701(6) Uani 1 1 d . . .
H12 H 0.1091 0.8789 0.1057 0.084 Uiso 1 1 calc R . .
C3 C 0.12947(6) 0.6615(3) 0.17187(8) 0.0565(4) Uani 1 1 d . . .
H11 H 0.1492 0.5924 0.1548 0.068 Uiso 1 1 calc R . .
C4 C 0.12460(4) 0.5904(2) 0.22634(6) 0.0400(3) Uani 1 1 d . . .
C5 C 0.14822(4) 0.3897(2) 0.25489(6) 0.0362(3) Uani 1 1 d . . .
H10 H 0.1337 0.2556 0.2367 0.043 Uiso 1 1 calc R . .
C6 C 0.21027(5) 0.1876(2) 0.26667(6) 0.0397(3) Uani 1 1 d . . .
H9 H 0.2386 0.1893 0.2602 0.048 Uiso 1 1 calc R . .
H8 H 0.1953 0.0633 0.2448 0.048 Uiso 1 1 calc R . .
C7 C 0.21231(4) 0.1572(2) 0.33236(5) 0.0344(3) Uani 1 1 d . . .
C8 C 0.24208(4) 0.3246(2) 0.36905(5) 0.0322(3) Uani 1 1 d . . .
C9 C 0.07134(6) 0.8705(3) 0.22111(9) 0.0665(5) Uani 1 1 d . . .
H14 H 0.0517 0.9414 0.2379 0.080 Uiso 1 1 calc R . .
C10 C 0.09534(5) 0.6975(3) 0.25106(7) 0.0535(4) Uani 1 1 d . . .
H13 H 0.0917 0.6536 0.2879 0.064 Uiso 1 1 calc R . .
C11 C 0.16801(4) 0.1847(2) 0.34186(6) 0.0389(3) Uani 1 1 d . . .
H4 H 0.1509 0.0591 0.3246 0.047 Uiso 1 1 calc R . .
H3 H 0.1691 0.1864 0.3839 0.047 Uiso 1 1 calc R . .
C12 C 0.22935(6) -0.0753(3) 0.35250(8) 0.0529(4) Uani 1 1 d . . .
H6 H 0.2573 -0.0909 0.3465 0.079 Uiso 1 1 calc R . .
H7 H 0.2114 -0.1865 0.3300 0.079 Uiso 1 1 calc R . .
H5 H 0.2300 -0.0940 0.3937 0.079 Uiso 1 1 calc R . .
C13 C 0.50190(6) 0.0598(3) 0.62881(10) 0.0695(6) Uani 1 1 d . . .
H15 H 0.5200 -0.0561 0.6442 0.083 Uiso 1 1 calc R . .
C14 C 0.47540(7) 0.1471(4) 0.66086(9) 0.0721(6) Uani 1 1 d . . .
H17 H 0.4751 0.0870 0.6976 0.087 Uiso 1 1 calc R . .
C15 C 0.44907(6) 0.3241(3) 0.63907(7) 0.0587(5) Uani 1 1 d . . .
H18 H 0.4312 0.3818 0.6611 0.070 Uiso 1 1 calc R . .
C16 C 0.44948(4) 0.4149(3) 0.58440(6) 0.0417(3) Uani 1 1 d . . .
C17 C 0.42429(4) 0.6204(2) 0.56379(6) 0.0383(3) Uani 1 1 d . . .
H26 H 0.4401 0.7503 0.5825 0.046 Uiso 1 1 calc R . .
C18 C 0.36336(5) 0.8184(2) 0.56731(6) 0.0407(3) Uani 1 1 d . . .
H19 H 0.3797 0.9379 0.5895 0.049 Uiso 1 1 calc R . .
H25 H 0.3367 0.8101 0.5788 0.049 Uiso 1 1 calc R . .
C19 C 0.35547(4) 0.8682(2) 0.50144(6) 0.0357(3) Uani 1 1 d . . .
C20 C 0.32389(4) 0.7070(2) 0.46566(6) 0.0329(3) Uani 1 1 d . . .
C21 C 0.50156(5) 0.1443(3) 0.57399(10) 0.0628(5) Uani 1 1 d . . .
H28 H 0.5189 0.0827 0.5517 0.075 Uiso 1 1 calc R . .
C22 C 0.47550(5) 0.3209(3) 0.55177(8) 0.0503(4) Uani 1 1 d . . .
H27 H 0.4755 0.3770 0.5145 0.060 Uiso 1 1 calc R . .
C23 C 0.33733(6) 1.1036(2) 0.48868(8) 0.0502(4) Uani 1 1 d . . .
H22 H 0.3325 1.1335 0.4471 0.075 Uiso 1 1 calc R . .
H21 H 0.3569 1.2104 0.5101 0.075 Uiso 1 1 calc R . .
H20 H 0.3112 1.1143 0.5008 0.075 Uiso 1 1 calc R . .
C24 C 0.39745(4) 0.8494(2) 0.48327(7) 0.0407(3) Uani 1 1 d . . .
H24 H 0.3926 0.8616 0.4407 0.049 Uiso 1 1 calc R . .
H23 H 0.4157 0.9710 0.5007 0.049 Uiso 1 1 calc R . .

loop_
_atom_site_aniso_label
_atom_site_aniso_U_11
_atom_site_aniso_U_22
_atom_site_aniso_U_33
_atom_site_aniso_U_23
_atom_site_aniso_U_13
_atom_site_aniso_U_12
O1 0.0400(5) 0.0446(6) 0.0323(5) 0.0024(4) 0.0098(4) 0.0006(4)
O2 0.0436(6) 0.0597(7) 0.0444(6) -0.0083(5) 0.0132(5) -0.0171(5)
O3 0.0466(6) 0.0644(7) 0.0405(6) -0.0170(5) 0.0138(5) -0.0149(5)
O4 0.0386(5) 0.0452(6) 0.0332(5) 0.0012(4) 0.0097(4) 0.0003(4)
O5 0.0391(5) 0.0463(6) 0.0367(5) 0.0016(4) 0.0115(4) -0.0026(4)
O6 0.0433(6) 0.0640(7) 0.0491(6) -0.0083(5) 0.0121(5) -0.0205(5)
O7 0.0470(6) 0.0646(7) 0.0415(6) -0.0153(5) 0.0101(5) -0.0116(5)
O8 0.0376(5) 0.0466(6) 0.0377(5) 0.0022(4) 0.0110(4) 0.0000(4)
C1 0.0647(12) 0.0454(9) 0.0772(13) 0.0060(9) -0.0191(10) 0.0000(8)
C2 0.0647(12) 0.0717(13) 0.0672(12) 0.0282(10) 0.0017(9) -0.0037(10)
C3 0.0518(9) 0.0661(11) 0.0506(9) 0.0151(8) 0.0103(7) 0.0020(8)
C4 0.0360(7) 0.0416(7) 0.0375(7) -0.0026(6) -0.0016(5) -0.0058(6)
C5 0.0347(7) 0.0414(7) 0.0305(6) -0.0030(5) 0.0038(5) -0.0055(5)
C6 0.0430(8) 0.0416(7) 0.0346(7) -0.0070(6) 0.0089(6) 0.0026(6)
C7 0.0378(7) 0.0296(6) 0.0343(7) -0.0011(5) 0.0053(5) -0.0035(5)
C8 0.0345(6) 0.0298(6) 0.0315(6) 0.0023(5) 0.0060(5) -0.0001(5)
C9 0.0589(11) 0.0624(11) 0.0670(12) -0.0181(9) -0.0086(9) 0.0151(9)
C10 0.0518(9) 0.0594(10) 0.0447(8) -0.0077(7) 0.0022(7) 0.0068(8)
C11 0.0401(7) 0.0396(7) 0.0365(7) 0.0030(5) 0.0074(5) -0.0091(6)
C12 0.0624(10) 0.0319(7) 0.0603(10) 0.0025(7) 0.0059(8) 0.0020(7)
C13 0.0469(10) 0.0538(10) 0.0934(15) 0.0057(10) -0.0133(9) -0.0001(8)
C14 0.0691(13) 0.0750(13) 0.0598(11) 0.0182(9) -0.0104(9) -0.0032(10)
C15 0.0569(10) 0.0696(12) 0.0454(9) 0.0058(8) 0.0034(7) 0.0028(9)
C16 0.0330(7) 0.0445(8) 0.0428(8) -0.0013(6) -0.0010(6) -0.0077(6)
C17 0.0343(7) 0.0433(8) 0.0355(7) -0.0027(5) 0.0045(5) -0.0082(5)
C18 0.0406(7) 0.0440(8) 0.0376(7) -0.0078(6) 0.0093(6) -0.0011(6)
C19 0.0365(7) 0.0328(6) 0.0372(7) -0.0027(5) 0.0075(5) -0.0040(5)
C20 0.0310(6) 0.0321(6) 0.0351(6) -0.0011(5) 0.0066(5) -0.0002(5)
C21 0.0373(8) 0.0564(10) 0.0917(15) -0.0078(9) 0.0089(8) -0.0004(7)
C22 0.0382(8) 0.0523(9) 0.0599(10) -0.0011(7) 0.0103(7) -0.0072(7)
C23 0.0557(9) 0.0346(8) 0.0589(9) -0.0024(6) 0.0102(7) -0.0004(6)
C24 0.0371(7) 0.0417(7) 0.0427(7) 0.0041(6) 0.0085(6) -0.0091(6)

loop_
_atom_type_symbol
_atom_type_description
_atom_type_scat_dispersion_real
_atom_type_scat_dispersion_imag
_atom_type_scat_source
C C 0.0033 0.0016 'International Tables Vol C Tables 4.2.6.8 and 6.1.1.4'
H H 0.0000 0.0000 'International Tables Vol C Tables 4.2.6.8 and 6.1.1.4'
O O 0.0106 0.0060 'International Tables Vol C Tables 4.2.6.8 and 6.1.1.4'

loop_
_geom_angle_atom_site_label_1
_geom_angle_atom_site_label_2
_geom_angle_atom_site_label_3
_geom_angle
_geom_angle_site_symmetry_1
_geom_angle_site_symmetry_3
C5 O1 C6 109.73(10) . .
C8 O2 H2 113.3(14) . .
C5 O4 C11 110.30(10) . .
C17 O5 C18 110.23(10) . .
C20 O6 H16 111.8(14) . .
C17 O8 C24 110.10(10) . .
C2 C1 C9 119.62(17) . .
C2 C1 H1 120.2 . .
C9 C1 H1 120.2 . .
C1 C2 C3 120.34(18) . .
C1 C2 H12 119.8 . .
C3 C2 H12 119.8 . .
C2 C3 C4 120.95(18) . .
C2 C3 H11 119.5 . .
C4 C3 H11 119.5 . .
C3 C4 C10 118.38(15) . .
C3 C4 C5 119.88(14) . .
C10 C4 C5 121.56(14) . .
O4 C5 O1 110.75(10) . .
O4 C5 C4 110.21(11) . .
O1 C5 C4 109.70(11) . .
O4 C5 H10 108.7 . .
O1 C5 H10 108.7 . .
C4 C5 H10 108.7 . .
O1 C6 C7 110.72(10) . .
O1 C6 H9 109.5 . .
C7 C6 H9 109.5 . .
O1 C6 H8 109.5 . .
C7 C6 H8 109.5 . .
H9 C6 H8 108.1 . .
C8 C7 C11 110.68(11) . .
C8 C7 C6 111.00(11) . .
C11 C7 C6 108.04(11) . .
C8 C7 C12 106.92(11) . .
C11 C7 C12 110.11(12) . .
C6 C7 C12 110.10(12) . .
O3 C8 O2 122.86(12) . .
O3 C8 C7 120.38(11) . .
O2 C8 C7 116.66(11) . .
C1 C9 C10 120.47(19) . .
C1 C9 H14 119.8 . .
C10 C9 H14 119.8 . .
C4 C10 C9 120.23(17) . .
C4 C10 H13 119.9 . .
C9 C10 H13 119.9 . .
O4 C11 C7 111.06(10) . .
O4 C11 H4 109.4 . .
C7 C11 H4 109.4 . .
O4 C11 H3 109.4 . .
C7 C11 H3 109.4 . .
H4 C11 H3 108.0 . .
C7 C12 H6 109.5 . .
C7 C12 H7 109.5 . .
H6 C12 H7 109.5 . .
C7 C12 H5 109.5 . .
H6 C12 H5 109.5 . .
H7 C12 H5 109.5 . .
C21 C13 C14 119.66(18) . .
C21 C13 H15 120.2 . .
C14 C13 H15 120.2 . .
C13 C14 C15 120.66(19) . .
C13 C14 H17 119.7 . .
C15 C14 H17 119.7 . .
C14 C15 C16 120.00(18) . .
C14 C15 H18 120.0 . .
C16 C15 H18 120.0 . .
C22 C16 C15 118.69(16) . .
C22 C16 C17 121.42(14) . .
C15 C16 C17 119.75(14) . .
O8 C17 O5 110.75(10) . .
O8 C17 C16 110.26(11) . .
O5 C17 C16 109.95(11) . .
O8 C17 H26 108.6 . .
O5 C17 H26 108.6 . .
C16 C17 H26 108.6 . .
O5 C18 C19 110.55(11) . .
O5 C18 H19 109.5 . .
C19 C18 H19 109.5 . .
O5 C18 H25 109.5 . .
C19 C18 H25 109.5 . .
H19 C18 H25 108.1 . .
C20 C19 C18 111.25(11) . .
C20 C19 C24 109.91(11) . .
C18 C19 C24 108.04(11) . .
C20 C19 C23 107.38(11) . .
C18 C19 C23 110.09(12) . .
C24 C19 C23 110.18(12) . .
O7 C20 O6 123.26(12) . .
O7 C20 C19 119.18(11) . .
O6 C20 C19 117.46(11) . .
C13 C21 C22 120.26(18) . .
C13 C21 H28 119.9 . .
C22 C21 H28 119.9 . .
C21 C22 C16 120.68(17) . .
C21 C22 H27 119.7 . .
C16 C22 H27 119.7 . .
C19 C23 H22 109.5 . .
C19 C23 H21 109.5 . .
H22 C23 H21 109.5 . .
C19 C23 H20 109.5 . .
H22 C23 H20 109.5 . .
H21 C23 H20 109.5 . .
O8 C24 C19 111.11(11) . .
O8 C24 H24 109.4 . .
C19 C24 H24 109.4 . .
O8 C24 H23 109.4 . .
C19 C24 H23 109.4 . .
H24 C24 H23 108.0 . .

loop_
_geom_bond_atom_site_label_1
_geom_bond_atom_site_label_2
_geom_bond_distance
_geom_bond_site_symmetry_2
O1 C5 1.4100(16) .
O1 C6 1.4319(17) .
O2 C8 1.2716(16) .
O2 H2 0.901(15) .
O3 C8 1.2473(16) .
O4 C5 1.4083(15) .
O4 C11 1.4306(17) .
O5 C17 1.4139(16) .
O5 C18 1.4339(17) .
O6 C20 1.2762(17) .
O6 H16 0.920(15) .
O7 C20 1.2457(16) .
O8 C17 1.4100(16) .
O8 C24 1.4287(17) .
C1 C2 1.364(3) .
C1 C9 1.371(3) .
C1 H1 0.9300 .
C2 C3 1.380(3) .
C2 H12 0.9300 .
C3 C4 1.382(2) .
C3 H11 0.9300 .
C4 C10 1.383(2) .
C4 C5 1.5008(19) .
C5 H10 0.9800 .
C6 C7 1.5260(18) .
C6 H9 0.9700 .
C6 H8 0.9700 .
C7 C8 1.5175(17) .
C7 C11 1.5227(18) .
C7 C12 1.5357(19) .
C9 C10 1.388(2) .
C9 H14 0.9300 .
C10 H13 0.9300 .
C11 H4 0.9700 .
C11 H3 0.9700 .
C12 H6 0.9600 .
C12 H7 0.9600 .
C12 H5 0.9600 .
C13 C21 1.371(3) .
C13 C14 1.371(3) .
C13 H15 0.9300 .
C14 C15 1.387(3) .
C14 H17 0.9300 .
C15 C16 1.388(2) .
C15 H18 0.9300 .
C16 C22 1.385(2) .
C16 C17 1.499(2) .
C17 H26 0.9800 .
C18 C19 1.5246(19) .
C18 H19 0.9700 .
C18 H25 0.9700 .
C19 C20 1.5161(17) .
C19 C24 1.5301(19) .
C19 C23 1.5354(19) .
C21 C22 1.383(2) .
C21 H28 0.9300 .
C22 H27 0.9300 .
C23 H22 0.9600 .
C23 H21 0.9600 .
C23 H20 0.9600 .
C24 H24 0.9700 .
C24 H23 0.9700 .

loop_
_geom_torsion_atom_site_label_1
_geom_torsion_atom_site_label_2
_geom_torsion_atom_site_label_3
_geom_torsion_atom_site_label_4
_geom_torsion
_geom_torsion_site_symmetry_1
_geom_torsion_site_symmetry_2
_geom_torsion_site_symmetry_3
_geom_torsion_site_symmetry_4
C9 C1 C2 C3 0.2(3) . . . .
C1 C2 C3 C4 0.3(3) . . . .
C2 C3 C4 C10 -0.7(3) . . . .
C2 C3 C4 C5 174.42(16) . . . .
C11 O4 C5 O1 -64.16(13) . . . .
C11 O4 C5 C4 174.27(10) . . . .
C6 O1 C5 O4 64.81(13) . . . .
C6 O1 C5 C4 -173.32(10) . . . .
C3 C4 C5 O4 161.91(13) . . . .
C10 C4 C5 O4 -23.13(18) . . . .
C3 C4 C5 O1 39.71(17) . . . .
C10 C4 C5 O1 -145.32(14) . . . .
C5 O1 C6 C7 -59.05(13) . . . .
O1 C6 C7 C8 -69.46(14) . . . .
O1 C6 C7 C11 52.06(14) . . . .
O1 C6 C7 C12 172.35(11) . . . .
C11 C7 C8 O3 32.00(17) . . . .
C6 C7 C8 O3 151.96(13) . . . .
C12 C7 C8 O3 -87.94(15) . . . .
C11 C7 C8 O2 -151.62(12) . . . .
C6 C7 C8 O2 -31.65(16) . . . .
C12 C7 C8 O2 88.45(15) . . . .
C2 C1 C9 C10 -0.2(3) . . . .
C3 C4 C10 C9 0.7(3) . . . .
C5 C4 C10 C9 -174.35(14) . . . .
C1 C9 C10 C4 -0.3(3) . . . .
C5 O4 C11 C7 57.72(13) . . . .
C8 C7 C11 O4 70.40(13) . . . .
C6 C7 C11 O4 -51.32(14) . . . .
C12 C7 C11 O4 -171.60(11) . . . .
C21 C13 C14 C15 -1.8(3) . . . .
C13 C14 C15 C16 -0.2(3) . . . .
C14 C15 C16 C22 2.0(3) . . . .
C14 C15 C16 C17 -173.76(15) . . . .
C24 O8 C17 O5 64.01(13) . . . .
C24 O8 C17 C16 -174.07(10) . . . .
C18 O5 C17 O8 -64.44(13) . . . .
C18 O5 C17 C16 173.45(10) . . . .
C22 C16 C17 O8 23.67(17) . . . .
C15 C16 C17 O8 -160.63(13) . . . .
C22 C16 C17 O5 146.06(13) . . . .
C15 C16 C17 O5 -38.24(17) . . . .
C17 O5 C18 C19 58.61(13) . . . .
O5 C18 C19 C20 68.92(14) . . . .
O5 C18 C19 C24 -51.80(14) . . . .
O5 C18 C19 C23 -172.17(11) . . . .
C18 C19 C20 O7 -149.15(13) . . . .
C24 C19 C20 O7 -29.53(17) . . . .
C23 C19 C20 O7 90.33(15) . . . .
C18 C19 C20 O6 34.44(17) . . . .
C24 C19 C20 O6 154.06(13) . . . .
C23 C19 C20 O6 -86.08(15) . . . .
C14 C13 C21 C22 1.9(3) . . . .
C13 C21 C22 C16 0.1(3) . . . .
C15 C16 C22 C21 -2.0(2) . . . .
C17 C16 C22 C21 173.74(14) . . . .
C17 O8 C24 C19 -58.11(13) . . . .
C20 C19 C24 O8 -69.76(14) . . . .
C18 C19 C24 O8 51.80(14) . . . .
C23 C19 C24 O8 172.11(12) . . . .
